data_7045952
loop_
_publ_author_name
'Oschmann, W.'
'Borner, C.'
'Kleeberg, C.'

_publ_section_title
;
 Unsymmetrical diborane(4) derivatives by copper mediated B-B coupling.
;
_journal_issue 15
_journal_name_full 'Dalton transactions (Cambridge, England : 2003)'
_journal_page_first 5318
_journal_page_last 5327
_journal_paper_doi 10.1039/c8dt00627j
_journal_volume 47
_journal_year 2018
_chemical_formula_moiety 'C10 H14 B2 N2 O2'
_chemical_formula_sum 'C10 H14 B2 N2 O2'
_chemical_formula_weight 215.85
_space_group_crystal_system monoclinic
_space_group_IT_number 15
_space_group_name_Hall '-I 2ya'
_space_group_name_H-M_alt 'I 1 2/a 1'
_symmetry_space_group_name_Hall '-I 2ya'
_symmetry_space_group_name_H-M 'I 1 2/a 1'
_atom_sites_solution_hydrogens geom
_atom_sites_solution_primary iterative
_atom_sites_solution_secondary difmap
_audit_creation_method SHELXL-2014/7
_audit_update_record
;
2018-01-30 deposited with the CCDC.
2018-03-13 downloaded from the CCDC.
;
_cell_angle_alpha 90
_cell_angle_beta 104.126(6)
_cell_angle_gamma 90
_cell_formula_units_Z 4
_cell_length_a 7.2394(4)
_cell_length_b 12.5205(7)
_cell_length_c 12.8693(7)
_cell_measurement_reflns_used 4907
_cell_measurement_temperature 250.1(2)
_cell_measurement_theta_max 75.2760
_cell_measurement_theta_min 4.9690
_cell_volume 1131.21(11)
_computing_cell_refinement
;
 CrysAlisPro 1.171.38.43 (Rigaku Oxford Diffraction, 2015)
;
_computing_data_collection
;
 CrysAlisPro 1.171.38.43 (Rigaku Oxford Diffraction, 2015)
;
_computing_data_reduction
;
 CrysAlisPro 1.171.38.43 (Rigaku Oxford Diffraction, 2015)
;
_computing_molecular_graphics
;
 K. Brandenburg, 2017, Diamond 4.4.1, Crystal Impact GbR, Bonn, Germany.
;
_computing_publication_material
;
 WinGX v2014.1 (L. J. Farrugia, J. Appl. Cryst., 2012, 45, 849-854.)
;
_computing_structure_refinement
;
 SHELXL-2017/1 (G. M. Sheldrick, Acta Cryst., 2015, A71, 3--8)
;
_computing_structure_solution
;
 SHELXT (Ver. 2014/5) (G. M. Sheldrick, Acta Cryst., 2015, A71, 3--8)
;
_diffrn_ambient_environment N~2~
_diffrn_ambient_temperature 250.1(2)
_diffrn_detector 'CCD plate'
_diffrn_detector_area_resol_mean 10.3543
_diffrn_detector_type Atlas
_diffrn_measured_fraction_theta_full 1.000
_diffrn_measured_fraction_theta_max 0.996
_diffrn_measurement_device 'four-circle diffractometer'
_diffrn_measurement_device_type 'Xcalibur, Atlas, Nova'
_diffrn_radiation_monochromator mirror
_diffrn_radiation_probe x-ray
_diffrn_radiation_type 'Cu K\a'
_diffrn_radiation_wavelength 1.54184
_diffrn_reflns_av_unetI/netI 0.0086
_diffrn_reflns_Laue_measured_fraction_full 1.000
_diffrn_reflns_Laue_measured_fraction_max 0.996
_diffrn_reflns_limit_h_max 8
_diffrn_reflns_limit_h_min -9
_diffrn_reflns_limit_k_max 15
_diffrn_reflns_limit_k_min -15
_diffrn_reflns_limit_l_max 15
_diffrn_reflns_limit_l_min -16
_diffrn_reflns_number 1271
_diffrn_reflns_point_group_measured_fraction_full 1.000
_diffrn_reflns_point_group_measured_fraction_max 0.996
_diffrn_reflns_theta_full 67.684
_diffrn_reflns_theta_max 76.138
_diffrn_reflns_theta_min 5.004
_diffrn_source 'micro-focus sealed X-ray tube'
_diffrn_source_type 'Nova (Cu) X-ray Source'
_exptl_absorpt_coefficient_mu 0.688
_exptl_absorpt_correction_T_max 1.00000
_exptl_absorpt_correction_T_min 0.77017
_exptl_absorpt_correction_type multi-scan
_exptl_absorpt_process_details
;
 CrysAlisPro 1.171.38.43 (Rigaku Oxford Diffraction, 2015)
 Empirical absorption correction using spherical harmonics,
 implemented in SCALE3 ABSPACK scaling algorithm.
;
_exptl_crystal_colour 'clear colourless'
_exptl_crystal_density_diffrn 1.267
_exptl_crystal_description 'fragment of block'
_exptl_crystal_F_000 456
_exptl_crystal_recrystallization_method
;
 Evaporation of THF solution at ambient temperature.
;
_exptl_crystal_size_max 0.25
_exptl_crystal_size_mid 0.08
_exptl_crystal_size_min 0.07
_refine_diff_density_max 0.161
_refine_diff_density_min -0.303
_refine_diff_density_rms 0.093
_refine_ls_extinction_method none
_refine_ls_goodness_of_fit_ref 1.080
_refine_ls_hydrogen_treatment constr
_refine_ls_matrix_type full
_refine_ls_number_parameters 76
_refine_ls_number_reflns 1271
_refine_ls_number_restraints 0
_refine_ls_restrained_S_all 1.080
_refine_ls_R_factor_all 0.0499
_refine_ls_R_factor_gt 0.0459
_refine_ls_shift/su_max 0.000
_refine_ls_shift/su_mean 0.000
_refine_ls_structure_factor_coef Fsqd
_refine_ls_weighting_details 'w=1/[\s^2^(Fo^2^)+(0.0827P)^2^+0.1511P] where P=(Fo^2^+2Fc^2^)/3'
_refine_ls_weighting_scheme calc
_refine_ls_wR_factor_gt 0.1261
_refine_ls_wR_factor_ref 0.1300
_reflns_Friedel_coverage 0.000
_reflns_number_gt 1091
_reflns_number_total 1271
_reflns_threshold_expression 'I > 2\s(I)'
_cod_data_source_file c8dt00627j2.cif
_cod_data_source_block wo16wo1_250K
_cod_depositor_comments 'Adding full bibliography for 7045941--7045953.cif.'
_cod_database_code 7045952
_shelx_shelxl_version_number 2014/7
_shelx_space_group_comment
;
The symmetry employed for this shelxl refinement is uniquely defined
by the following loop, which should always be used as a source of
symmetry information in preference to the above space-group names.
They are only intended as comments.
;

loop_
_space_group_symop_operation_xyz
'x, y, z'
'-x+1/2, y, -z'
'x+1/2, y+1/2, z+1/2'
'-x+1, y+1/2, -z+1/2'
'-x, -y, -z'
'x-1/2, -y, z'
'-x+1/2, -y+1/2, -z+1/2'
'x, -y+1/2, z+1/2'

loop_
_atom_site_label
_atom_site_type_symbol
_atom_site_fract_x
_atom_site_fract_y
_atom_site_fract_z
_atom_site_U_iso_or_equiv
_atom_site_adp_type
_atom_site_occupancy
_atom_site_site_symmetry_order
_atom_site_calc_flag
_atom_site_refinement_flags_posn
_atom_site_refinement_flags_adp
_atom_site_refinement_flags_occupancy
O1 O 0.24589(13) 0.65342(8) 0.58827(7) 0.0546(3) Uani 1 1 d . . .
N1 N 0.28438(17) 0.38788(10) 0.41780(8) 0.0569(3) Uani 1 1 d . . .
C1 C 0.24794(18) 0.75751(11) 0.55365(10) 0.0511(4) Uani 1 1 d . . .
C4 C 0.2501(2) 0.27656(12) 0.44077(11) 0.0598(4) Uani 1 1 d . . .
H4A H 0.3512 0.2304 0.4275 0.072 Uiso 1 1 calc R U .
H4B H 0.1273 0.2520 0.3966 0.072 Uiso 1 1 calc R U .
C2 C 0.2459(2) 0.85027(13) 0.60992(11) 0.0622(4) Uani 1 1 d . . .
H2 H 0.2434 0.8499 0.6826 0.075 Uiso 1 1 calc R U .
C5 C 0.2866(2) 0.41459(14) 0.30877(10) 0.0679(4) Uani 1 1 d . . .
H5A H 0.1643 0.3971 0.2614 0.102 Uiso 1 1 calc R U .
H5B H 0.3860 0.3742 0.2878 0.102 Uiso 1 1 calc R U .
H5C H 0.3111 0.4904 0.3040 0.102 Uiso 1 1 calc R U .
C3 C 0.2478(3) 0.94487(14) 0.55364(12) 0.0730(5) Uani 1 1 d . . .
H3 H 0.2459 1.0104 0.5890 0.088 Uiso 1 1 calc R U .
B1 B 0.2500 0.58934(19) 0.5000 0.0534(5) Uani 1 2 d S T P
B2 B 0.2500 0.45447(18) 0.5000 0.0521(5) Uani 1 2 d S T P

loop_
_atom_site_aniso_label
_atom_site_aniso_U_11
_atom_site_aniso_U_22
_atom_site_aniso_U_33
_atom_site_aniso_U_23
_atom_site_aniso_U_13
_atom_site_aniso_U_12
O1 0.0695(6) 0.0582(6) 0.0382(5) -0.0006(3) 0.0173(4) -0.0007(4)
N1 0.0737(7) 0.0606(7) 0.0404(6) -0.0021(4) 0.0215(5) -0.0004(5)
C1 0.0566(7) 0.0566(8) 0.0409(7) 0.0012(5) 0.0134(5) -0.0009(5)
C4 0.0638(8) 0.0610(8) 0.0577(8) -0.0060(6) 0.0209(6) -0.0019(6)
C2 0.0780(9) 0.0651(9) 0.0455(7) -0.0054(5) 0.0192(6) -0.0027(6)
C5 0.0856(10) 0.0808(10) 0.0403(7) -0.0030(6) 0.0213(6) 0.0025(8)
C3 0.1032(12) 0.0591(8) 0.0601(9) -0.0048(7) 0.0266(8) -0.0019(8)
B1 0.0624(11) 0.0623(12) 0.0371(9) 0.000 0.0154(8) 0.000
B2 0.0601(11) 0.0595(11) 0.0378(9) 0.000 0.0140(8) 0.000

loop_
_atom_type_symbol
_atom_type_description
_atom_type_scat_dispersion_real
_atom_type_scat_dispersion_imag
_atom_type_scat_source
C C 0.0181 0.0091 'International Tables Vol C Tables 4.2.6.8 and 6.1.1.4'
H H 0.0000 0.0000 'International Tables Vol C Tables 4.2.6.8 and 6.1.1.4'
B B 0.0090 0.0039 'International Tables Vol C Tables 4.2.6.8 and 6.1.1.4'
N N 0.0311 0.0180 'International Tables Vol C Tables 4.2.6.8 and 6.1.1.4'
O O 0.0492 0.0322 'International Tables Vol C Tables 4.2.6.8 and 6.1.1.4'

loop_
_geom_angle_atom_site_label_1
_geom_angle_atom_site_label_2
_geom_angle_atom_site_label_3
_geom_angle
_geom_angle_site_symmetry_1
_geom_angle_site_symmetry_3
C1 O1 B1 106.03(11) . .
B2 N1 C5 129.37(13) . .
B2 N1 C4 109.98(12) . .
C5 N1 C4 117.40(12) . .
C2 C1 O1 128.90(12) . .
C2 C1 C1 122.07(8) . 2_556
O1 C1 C1 109.02(6) . 2_556
N1 C4 C4 104.14(7) . 2_556
C1 C2 C3 116.36(13) . .
C3 C3 C2 121.56(9) 2_556 .
O1 B1 O1 109.90(18) . 2_556
O1 B1 B2 125.05(9) . .
O1 B1 B2 125.05(9) 2_556 .
N1 B2 N1 107.85(18) 2_556 .
N1 B2 B1 126.08(9) 2_556 .
N1 B2 B1 126.07(9) . .

loop_
_geom_bond_atom_site_label_1
_geom_bond_atom_site_label_2
_geom_bond_distance
_geom_bond_site_symmetry_2
O1 C1 1.3786(16) .
O1 B1 1.3969(16) .
N1 B2 1.4159(17) .
N1 C5 1.4464(16) .
N1 C4 1.4586(19) .
C1 C2 1.3706(19) .
C1 C1 1.388(2) 2_556
C4 C4 1.525(3) 2_556
C2 C3 1.390(2) .
C3 C3 1.389(3) 2_556
B1 O1 1.3970(16) 2_556
B1 B2 1.689(3) .
B2 N1 1.4158(17) 2_556

loop_
_geom_torsion_atom_site_label_1
_geom_torsion_atom_site_label_2
_geom_torsion_atom_site_label_3
_geom_torsion_atom_site_label_4
_geom_torsion
_geom_torsion_site_symmetry_1
_geom_torsion_site_symmetry_4
B1 O1 C1 C2 -179.84(13) . .
B1 O1 C1 C1 0.34(16) . 2_556
B2 N1 C4 C4 -16.52(17) . 2_556
C5 N1 C4 C4 -178.10(13) . 2_556
O1 C1 C2 C3 -179.64(14) . .
C1 C1 C2 C3 0.2(3) 2_556 .
C1 C2 C3 C3 -0.3(3) . 2_556
C1 O1 B1 O1 -0.13(6) . 2_556
C1 O1 B1 B2 179.87(6) . .
C5 N1 B2 N1 165.42(16) . 2_556
C4 N1 B2 N1 6.71(7) . 2_556
C5 N1 B2 B1 -14.58(16) . .
C4 N1 B2 B1 -173.29(7) . .
O1 B1 B2 N1 10.73(8) . 2_556
O1 B1 B2 N1 -169.27(8) 2_556 2_556
O1 B1 B2 N1 -169.27(8) . .
O1 B1 B2 N1 10.73(8) 2_556 .
